data_7051716
loop_
_publ_author_name
'Palacios, MaAngeles'
'Rodr\'iguez-Di\'eguez, Antonio'
'Sironi, Angelo'
'Herrera, Juan Manuel'
'Mota, Antonio J.'
'Moreno, Virtudes'
'Cano, Joan'
'Colacio, Enrique'

_publ_section_title
;
 Double and triple stranded mesocates containing the bis(bidentate)
 bridging ligand 1,3-bis(pyridine-2-carboxamide)benzene. Structure,
 properties and DNA interaction
;
_journal_issue 9
_journal_name_full 'New Journal of Chemistry'
_journal_page_first 1901
_journal_paper_doi 10.1039/b905330a
_journal_volume 33
_journal_year 2009
_chemical_formula_sum 'C54 H74 Co2 N12 O25'
_chemical_formula_weight 1409.11
_chemical_name_systematic
;
?
;
_space_group_IT_number 14
_symmetry_cell_setting monoclinic
_symmetry_space_group_name_Hall '-P 2yn'
_symmetry_space_group_name_H-M 'P 1 21/n 1'
_atom_sites_solution_hydrogens geom
_atom_sites_solution_primary direct
_atom_sites_solution_secondary difmap
_audit_creation_method SHELXL-97
_cell_angle_alpha 90.00
_cell_angle_beta 90.15(3)
_cell_angle_gamma 90.00
_cell_formula_units_Z 4
_cell_length_a 15.347(3)
_cell_length_b 22.288(5)
_cell_length_c 18.484(4)
_cell_measurement_reflns_used 9951
_cell_measurement_temperature 150(2)
_cell_measurement_theta_max 23.619
_cell_measurement_theta_min 2.204
_cell_volume 6323(2)
_computing_cell_refinement 'Bruker APEXII'
_computing_data_collection 'Bruker APEXII'
_computing_data_reduction 'Bruker APEXII'
_computing_molecular_graphics 'Bruker SHELXTL'
_computing_publication_material 'SHELXL-97 (Sheldrick, 1997)'
_computing_structure_refinement 'SHELXL-97 (Sheldrick, 1997)'
_computing_structure_solution 'SHELXS-97 (Sheldrick, 1990)'
_diffrn_ambient_temperature 150(2)
_diffrn_measured_fraction_theta_full 0.998
_diffrn_measured_fraction_theta_max 0.998
_diffrn_radiation_monochromator graphite
_diffrn_radiation_source 'fine-focus sealed tube'
_diffrn_radiation_type MoK\a
_diffrn_radiation_wavelength 0.71073
_diffrn_reflns_av_R_equivalents 0.0420
_diffrn_reflns_av_sigmaI/netI 0.0365
_diffrn_reflns_limit_h_max 17
_diffrn_reflns_limit_h_min -17
_diffrn_reflns_limit_k_max 25
_diffrn_reflns_limit_k_min -25
_diffrn_reflns_limit_l_max 20
_diffrn_reflns_limit_l_min -20
_diffrn_reflns_number 40065
_diffrn_reflns_theta_full 23.74
_diffrn_reflns_theta_max 23.74
_diffrn_reflns_theta_min 1.95
_exptl_absorpt_coefficient_mu 0.616
_exptl_absorpt_correction_T_max 1.000
_exptl_absorpt_correction_T_min 0.793
_exptl_absorpt_correction_type multi-scan
_exptl_absorpt_process_details '(SADABS; Sheldrick, 2004)'
_exptl_crystal_colour red
_exptl_crystal_density_diffrn 1.480
_exptl_crystal_density_method 'not measured'
_exptl_crystal_description prismatic
_exptl_crystal_F_000 2944
_exptl_crystal_size_max 0.20
_exptl_crystal_size_mid 0.18
_exptl_crystal_size_min 0.14
_refine_diff_density_max 1.316
_refine_diff_density_min -0.753
_refine_diff_density_rms 0.095
_refine_ls_extinction_method none
_refine_ls_goodness_of_fit_ref 1.164
_refine_ls_hydrogen_treatment constr
_refine_ls_matrix_type full
_refine_ls_number_parameters 838
_refine_ls_number_reflns 9603
_refine_ls_number_restraints 0
_refine_ls_restrained_S_all 1.164
_refine_ls_R_factor_all 0.0811
_refine_ls_R_factor_gt 0.0701
_refine_ls_shift/su_max 0.064
_refine_ls_shift/su_mean 0.001
_refine_ls_structure_factor_coef Fsqd
_refine_ls_weighting_details 'calc w=1/[\s^2^(Fo^2^)+(0.0430P)^2^+37.5312P] where P=(Fo^2^+2Fc^2^)/3'
_refine_ls_weighting_scheme calc
_refine_ls_wR_factor_gt 0.1653
_refine_ls_wR_factor_ref 0.1702
_reflns_number_gt 8206
_reflns_number_total 9603
_reflns_threshold_expression >2sigma(I)
_cod_data_source_file b905330a.txt
_cod_data_source_block 4
_cod_depositor_comments
;
The following automatic conversions were performed:
'_exptl_absorpt_correction_type' value 'MULTI-SCAN' changed to
'multi-scan' according to
'/home/saulius/struct/CIF-dictionaries/cif_core.dic' dictionary named
'cif_core.dic' version 2.4.1 from 2010-06-29.

Automatic conversion script
Id: cif_fix_enum 1527 2010-12-29 10:47:43Z saulius 

The following automatic conversions were performed:

'_refine_ls_hydrogen_treatment' value 'contr' was replaced with the
value 'constr' as specified in the replacement file
'src/cod-tools/trunk/data/replacement-values/replacement_values.lst'.

Automatic conversion script
Id: cif_fix_values 5376 2017-05-30 11:51:03Z andrius 
;
_cod_original_cell_volume 6322(2)
_cod_original_sg_symbol_H-M P21/n
_cod_database_code 7051716

loop_
_symmetry_equiv_pos_as_xyz
'x, y, z'
'-x+1/2, y+1/2, -z+1/2'
'-x, -y, -z'
'x-1/2, -y-1/2, z-1/2'

loop_
_atom_site_label
_atom_site_type_symbol
_atom_site_fract_x
_atom_site_fract_y
_atom_site_fract_z
_atom_site_U_iso_or_equiv
_atom_site_adp_type
_atom_site_occupancy
_atom_site_symmetry_multiplicity
_atom_site_calc_flag
_atom_site_refinement_flags
_atom_site_disorder_assembly
_atom_site_disorder_group
Co1 Co 0.38285(4) 0.19508(3) 0.79954(4) 0.01578(18) Uani 1 1 d . . .
Co2 Co 0.38744(5) 0.18343(3) 0.42937(4) 0.01907(19) Uani 1 1 d . . .
N1 N 0.4664(3) 0.15225(19) 0.8589(2) 0.0201(10) Uani 1 1 d . . .
C2 C 0.4499(4) 0.1188(3) 0.9173(3) 0.0276(13) Uani 1 1 d . . .
H2 H 0.3926 0.1143 0.9326 0.033 Uiso 1 1 calc R . .
C3 C 0.5154(4) 0.0908(3) 0.9553(3) 0.0324(15) Uani 1 1 d . . .
H3 H 0.5021 0.0683 0.9962 0.039 Uiso 1 1 calc R . .
C4 C 0.6000(4) 0.0960(3) 0.9333(3) 0.0328(15) Uani 1 1 d . . .
H4 H 0.6449 0.0770 0.9582 0.039 Uiso 1 1 calc R . .
C5 C 0.6166(4) 0.1308(3) 0.8719(3) 0.0258(13) Uani 1 1 d . . .
H5 H 0.6734 0.1354 0.8553 0.031 Uiso 1 1 calc R . .
C6 C 0.5498(3) 0.1577(2) 0.8368(3) 0.0190(12) Uani 1 1 d . . .
C7 C 0.5613(3) 0.1953(2) 0.7703(3) 0.0197(12) Uani 1 1 d . . .
O8 O 0.6364(2) 0.20251(17) 0.7447(2) 0.0243(9) Uani 1 1 d . . .
N9 N 0.4873(3) 0.21720(19) 0.7452(2) 0.0162(9) Uani 1 1 d . . .
C10 C 0.4905(3) 0.2493(2) 0.6784(3) 0.0166(11) Uani 1 1 d . . .
C11 C 0.4982(3) 0.2163(2) 0.6150(3) 0.0155(11) Uani 1 1 d . . .
H11 H 0.5077 0.1752 0.6174 0.019 Uiso 1 1 calc R . .
C12 C 0.4826(3) 0.3113(2) 0.6751(3) 0.0173(11) Uani 1 1 d . . .
H12 H 0.4789 0.3339 0.7173 0.021 Uiso 1 1 calc R . .
C13 C 0.4805(3) 0.3393(2) 0.6079(3) 0.0206(12) Uani 1 1 d . . .
H13 H 0.4773 0.3809 0.6054 0.025 Uiso 1 1 calc R . .
C14 C 0.4831(3) 0.3062(2) 0.5445(3) 0.0167(11) Uani 1 1 d . . .
H14 H 0.4792 0.3254 0.4999 0.020 Uiso 1 1 calc R . .
C15 C 0.4916(3) 0.2444(2) 0.5480(3) 0.0167(11) Uani 1 1 d . . .
N16 N 0.4912(3) 0.20777(19) 0.4841(2) 0.0178(10) Uani 1 1 d . . .
O17 O 0.6364(2) 0.18333(17) 0.4981(2) 0.0254(9) Uani 1 1 d . . .
C18 C 0.5640(4) 0.1800(2) 0.4669(3) 0.0200(12) Uani 1 1 d . . .
C19 C 0.5538(4) 0.1399(2) 0.4027(3) 0.0232(12) Uani 1 1 d . . .
C20 C 0.6220(4) 0.1080(3) 0.3736(3) 0.0286(14) Uani 1 1 d . . .
H20 H 0.6772 0.1100 0.3944 0.034 Uiso 1 1 calc R . .
C21 C 0.6075(4) 0.0729(3) 0.3132(3) 0.0364(16) Uani 1 1 d . . .
H21 H 0.6523 0.0503 0.2932 0.044 Uiso 1 1 calc R . .
C22 C 0.5258(4) 0.0721(3) 0.2835(3) 0.0336(15) Uani 1 1 d . . .
H22 H 0.5152 0.0500 0.2417 0.040 Uiso 1 1 calc R . .
C23 C 0.4587(4) 0.1041(3) 0.3156(3) 0.0290(14) Uani 1 1 d . . .
H23 H 0.4031 0.1022 0.2956 0.035 Uiso 1 1 calc R . .
N24 N 0.4723(3) 0.1375(2) 0.3747(2) 0.0232(10) Uani 1 1 d . . .
N31 N 0.3977(3) 0.26963(19) 0.8535(2) 0.0183(10) Uani 1 1 d . . .
C32 C 0.4494(4) 0.2792(3) 0.9101(3) 0.0246(13) Uani 1 1 d . . .
H32 H 0.4806 0.2471 0.9293 0.030 Uiso 1 1 calc R . .
C33 C 0.4583(4) 0.3347(3) 0.9411(3) 0.0319(14) Uani 1 1 d . . .
H33 H 0.4951 0.3400 0.9806 0.038 Uiso 1 1 calc R . .
C34 C 0.4117(4) 0.3830(3) 0.9130(3) 0.0347(15) Uani 1 1 d . . .
H34 H 0.4158 0.4210 0.9336 0.042 Uiso 1 1 calc R . .
C35 C 0.3595(4) 0.3728(3) 0.8537(3) 0.0270(13) Uani 1 1 d . . .
H35 H 0.3286 0.4044 0.8329 0.032 Uiso 1 1 calc R . .
C36 C 0.3526(4) 0.3160(2) 0.8248(3) 0.0235(13) Uani 1 1 d . . .
C37 C 0.2970(3) 0.3009(2) 0.7616(3) 0.0203(12) Uani 1 1 d . . .
O38 O 0.2524(3) 0.34076(16) 0.7316(2) 0.0267(9) Uani 1 1 d . . .
N39 N 0.3028(3) 0.24373(19) 0.7423(2) 0.0178(10) Uani 1 1 d . . .
C40 C 0.2587(3) 0.2260(2) 0.6772(3) 0.0184(11) Uani 1 1 d . . .
C41 C 0.2952(3) 0.2431(2) 0.6120(3) 0.0180(11) Uani 1 1 d . . .
H41 H 0.3427 0.2689 0.6117 0.022 Uiso 1 1 calc R . .
C42 C 0.1842(3) 0.1914(2) 0.6779(3) 0.0211(12) Uani 1 1 d . . .
H42 H 0.1585 0.1806 0.7215 0.025 Uiso 1 1 calc R . .
C43 C 0.1479(3) 0.1726(2) 0.6128(3) 0.0242(13) Uani 1 1 d . . .
H43 H 0.0966 0.1504 0.6130 0.029 Uiso 1 1 calc R . .
C44 C 0.1874(3) 0.1867(2) 0.5475(3) 0.0234(12) Uani 1 1 d . . .
H44 H 0.1639 0.1724 0.5044 0.028 Uiso 1 1 calc R . .
C45 C 0.2616(3) 0.2219(2) 0.5465(3) 0.0184(11) Uani 1 1 d . . .
N46 N 0.3070(3) 0.23563(19) 0.4817(2) 0.0191(10) Uani 1 1 d . . .
O47 O 0.2605(3) 0.33380(17) 0.4869(2) 0.0280(9) Uani 1 1 d . . .
C48 C 0.3037(3) 0.2919(2) 0.4591(3) 0.0208(12) Uani 1 1 d . . .
C49 C 0.3568(3) 0.3030(2) 0.3930(3) 0.0208(12) Uani 1 1 d . . .
C50 C 0.3602(4) 0.3573(3) 0.3586(3) 0.0277(13) Uani 1 1 d . . .
H50 H 0.3303 0.3902 0.3770 0.033 Uiso 1 1 calc R . .
C51 C 0.4095(4) 0.3626(3) 0.2953(3) 0.0344(15) Uani 1 1 d . . .
H51 H 0.4130 0.3991 0.2710 0.041 Uiso 1 1 calc R . .
C52 C 0.4526(4) 0.3130(3) 0.2700(3) 0.0345(15) Uani 1 1 d . . .
H52 H 0.4846 0.3151 0.2275 0.041 Uiso 1 1 calc R . .
C53 C 0.4479(4) 0.2596(3) 0.3083(3) 0.0290(14) Uani 1 1 d . . .
H53 H 0.4785 0.2265 0.2915 0.035 Uiso 1 1 calc R . .
N54 N 0.4006(3) 0.2542(2) 0.3688(2) 0.0228(10) Uani 1 1 d . . .
N61 N 0.2827(3) 0.16906(19) 0.8561(2) 0.0215(10) Uani 1 1 d . . .
C62 C 0.2453(4) 0.1973(3) 0.9111(3) 0.0331(15) Uani 1 1 d . . .
H62 H 0.2698 0.2328 0.9280 0.040 Uiso 1 1 calc R . .
C63 C 0.1711(5) 0.1754(3) 0.9440(4) 0.053(2) Uani 1 1 d . . .
H63 H 0.1464 0.1957 0.9828 0.064 Uiso 1 1 calc R . .
C64 C 0.1342(5) 0.1233(3) 0.9189(4) 0.050(2) Uani 1 1 d . . .
H64 H 0.0838 0.1082 0.9400 0.060 Uiso 1 1 calc R . .
C65 C 0.1723(4) 0.0939(3) 0.8626(4) 0.0336(15) Uani 1 1 d . . .
H65 H 0.1482 0.0586 0.8447 0.040 Uiso 1 1 calc R . .
C66 C 0.2472(3) 0.1173(2) 0.8324(3) 0.0221(12) Uani 1 1 d . . .
C67 C 0.2928(3) 0.0890(2) 0.7705(3) 0.0193(12) Uani 1 1 d . . .
O68 O 0.2657(2) 0.04025(16) 0.7451(2) 0.0242(9) Uani 1 1 d . . .
N69 N 0.3603(3) 0.12066(18) 0.7474(2) 0.0165(9) Uani 1 1 d . . .
C70 C 0.4042(3) 0.0997(2) 0.6841(3) 0.0174(11) Uani 1 1 d . . .
C71 C 0.3644(3) 0.1077(2) 0.6175(3) 0.0165(11) Uani 1 1 d . . .
H71 H 0.3077 0.1224 0.6155 0.020 Uiso 1 1 calc R . .
C72 C 0.4861(3) 0.0736(2) 0.6872(3) 0.0199(12) Uani 1 1 d . . .
H72 H 0.5131 0.0671 0.7316 0.024 Uiso 1 1 calc R . .
C73 C 0.5277(3) 0.0569(2) 0.6233(3) 0.0210(12) Uani 1 1 d . . .
H73 H 0.5819 0.0384 0.6255 0.025 Uiso 1 1 calc R . .
C74 C 0.4895(3) 0.0677(2) 0.5567(3) 0.0189(12) Uani 1 1 d . . .
H74 H 0.5182 0.0573 0.5143 0.023 Uiso 1 1 calc R . .
C75 C 0.4076(3) 0.0944(2) 0.5541(3) 0.0192(12) Uani 1 1 d . . .
N76 N 0.3666(3) 0.11102(19) 0.4869(2) 0.0198(10) Uani 1 1 d . . .
O77 O 0.2843(3) 0.02463(18) 0.4874(2) 0.0367(11) Uani 1 1 d . . .
C78 C 0.3063(4) 0.0747(3) 0.4618(3) 0.0262(13) Uani 1 1 d . . .
C79 C 0.2584(4) 0.0996(3) 0.3978(3) 0.0290(14) Uani 1 1 d . . .
C80 C 0.1855(5) 0.0722(3) 0.3692(4) 0.0475(19) Uani 1 1 d . . .
H80 H 0.1661 0.0356 0.3871 0.057 Uiso 1 1 calc R . .
C81 C 0.1423(5) 0.1003(3) 0.3133(5) 0.063(2) Uani 1 1 d . . .
H81 H 0.0931 0.0830 0.2925 0.075 Uiso 1 1 calc R . .
C82 C 0.1734(5) 0.1551(3) 0.2884(4) 0.054(2) Uani 1 1 d . . .
H82 H 0.1452 0.1749 0.2508 0.065 Uiso 1 1 calc R . .
C83 C 0.2462(4) 0.1799(3) 0.3198(3) 0.0369(16) Uani 1 1 d . . .
H83 H 0.2669 0.2164 0.3027 0.044 Uiso 1 1 calc R . .
N84 N 0.2882(3) 0.1528(2) 0.3747(2) 0.0249(11) Uani 1 1 d . . .
O1W O 0.4096(4) 0.9739(2) 0.8832(3) 0.0568(14) Uani 1 1 d . . .
O2W O 0.4050(5) 0.0550(3) 0.1225(3) 0.086(2) Uani 1 1 d . . .
O3W O 0.3104(4) 0.0408(3) 0.9941(3) 0.0711(18) Uani 1 1 d . . .
O4W O 0.2825(6) 0.0060(4) 0.2095(7) 0.174(6) Uani 1 1 d . . .
O5W O 0.2538(3) 0.90878(19) 0.4427(2) 0.0373(11) Uani 1 1 d . . .
O6W O 0.1883(3) 0.94773(18) 0.8167(2) 0.0329(10) Uani 1 1 d . . .
O7W O 0.1929(3) 0.0089(2) 0.6143(3) 0.0431(12) Uani 1 1 d . . .
O8W O 0.1198(4) 0.0234(3) 0.1450(5) 0.107(3) Uani 1 1 d . . .
O9W O 0.9801(4) 0.0285(3) 0.2281(4) 0.081(2) Uani 1 1 d . . .
O10W O 0.2027(6) 0.1251(4) 0.1043(5) 0.111(3) Uani 1 1 d . . .
O11W O 0.3828(3) 0.2588(2) 0.0839(3) 0.0643(16) Uani 1 1 d . . .
O12W O 0.4192(3) 0.3791(2) 0.1015(3) 0.0477(12) Uani 1 1 d . . .
O13W O 0.4509(4) 0.4605(3) 0.4625(4) 0.086(2) Uani 1 1 d . . .
O14W O 0.4815(5) 0.5269(3) 0.8578(5) 0.106(3) Uani 1 1 d . . .
O15W O 0.3058(4) 0.4458(2) 0.5346(3) 0.0514(13) Uani 1 1 d . . .
O16W O 0.4707(3) 0.1690(2) 0.1515(3) 0.0551(14) Uani 1 1 d . . .
O17W O 0.7042(3) 0.2469(2) 0.6153(2) 0.0345(10) Uani 1 1 d . . .
O18W O 0.7239(3) 0.0946(2) 0.7103(3) 0.0442(12) Uani 1 1 d . . .
O19W O 0.1459(3) 0.35103(19) 0.6099(2) 0.0341(10) Uani 1 1 d . . .

loop_
_atom_site_aniso_label
_atom_site_aniso_U_11
_atom_site_aniso_U_22
_atom_site_aniso_U_33
_atom_site_aniso_U_23
_atom_site_aniso_U_13
_atom_site_aniso_U_12
Co1 0.0168(4) 0.0140(4) 0.0165(4) 0.0010(3) 0.0011(3) 0.0004(3)
Co2 0.0225(4) 0.0179(4) 0.0168(4) -0.0022(3) -0.0031(3) 0.0029(3)
N1 0.024(3) 0.019(2) 0.017(2) 0.0018(19) 0.0007(19) 0.001(2)
C2 0.026(3) 0.028(3) 0.028(3) 0.010(3) 0.001(3) -0.001(3)
C3 0.036(4) 0.031(3) 0.031(3) 0.021(3) -0.003(3) -0.005(3)
C4 0.033(4) 0.029(3) 0.037(4) 0.010(3) -0.011(3) 0.004(3)
C5 0.023(3) 0.027(3) 0.028(3) 0.003(3) -0.003(3) 0.000(3)
C6 0.022(3) 0.016(3) 0.019(3) -0.001(2) 0.000(2) -0.002(2)
C7 0.024(3) 0.016(3) 0.019(3) -0.002(2) -0.003(2) -0.003(2)
O8 0.016(2) 0.030(2) 0.027(2) 0.0068(17) 0.0007(16) -0.0012(16)
N9 0.016(2) 0.016(2) 0.017(2) 0.0015(18) 0.0003(18) 0.0015(18)
C10 0.012(3) 0.019(3) 0.018(3) 0.003(2) 0.000(2) -0.002(2)
C11 0.010(2) 0.017(3) 0.019(3) 0.000(2) 0.001(2) -0.003(2)
C12 0.018(3) 0.017(3) 0.017(3) 0.000(2) 0.001(2) -0.002(2)
C13 0.023(3) 0.013(3) 0.025(3) 0.003(2) 0.002(2) 0.000(2)
C14 0.013(3) 0.018(3) 0.019(3) 0.003(2) -0.004(2) 0.001(2)
C15 0.015(3) 0.018(3) 0.017(3) -0.001(2) 0.000(2) 0.000(2)
N16 0.021(2) 0.016(2) 0.016(2) -0.0002(18) 0.0008(18) 0.0013(19)
O17 0.021(2) 0.026(2) 0.029(2) -0.0023(17) 0.0002(17) 0.0023(17)
C18 0.023(3) 0.014(3) 0.023(3) 0.005(2) 0.006(2) 0.001(2)
C19 0.029(3) 0.021(3) 0.020(3) 0.005(2) 0.004(2) 0.001(2)
C20 0.029(3) 0.025(3) 0.032(3) -0.001(3) 0.006(3) 0.002(3)
C21 0.046(4) 0.025(3) 0.037(4) -0.006(3) 0.020(3) 0.003(3)
C22 0.052(4) 0.025(3) 0.023(3) -0.001(3) 0.007(3) 0.005(3)
C23 0.046(4) 0.023(3) 0.019(3) -0.002(2) -0.003(3) 0.005(3)
N24 0.032(3) 0.020(2) 0.018(2) -0.0017(19) -0.001(2) 0.003(2)
N31 0.019(2) 0.021(2) 0.016(2) -0.0016(19) 0.0040(19) 0.0016(19)
C32 0.027(3) 0.024(3) 0.023(3) -0.003(2) -0.001(2) 0.008(2)
C33 0.034(3) 0.037(4) 0.025(3) -0.009(3) -0.010(3) 0.000(3)
C34 0.045(4) 0.025(3) 0.034(4) -0.010(3) -0.002(3) -0.001(3)
C35 0.035(3) 0.019(3) 0.027(3) -0.003(2) 0.000(3) 0.004(3)
C36 0.031(3) 0.024(3) 0.016(3) 0.001(2) 0.007(2) 0.001(3)
C37 0.020(3) 0.018(3) 0.024(3) 0.000(2) 0.004(2) -0.001(2)
O38 0.035(2) 0.018(2) 0.028(2) -0.0012(17) -0.0059(18) 0.0099(18)
N39 0.019(2) 0.017(2) 0.017(2) -0.0009(18) -0.0009(18) 0.0005(18)
C40 0.018(3) 0.015(3) 0.022(3) -0.002(2) -0.003(2) 0.005(2)
C41 0.014(3) 0.012(3) 0.028(3) -0.002(2) -0.005(2) 0.002(2)
C42 0.020(3) 0.018(3) 0.025(3) 0.000(2) 0.000(2) 0.001(2)
C43 0.015(3) 0.023(3) 0.035(3) 0.000(3) -0.004(2) -0.002(2)
C44 0.020(3) 0.022(3) 0.028(3) -0.002(2) -0.007(2) 0.000(2)
C45 0.021(3) 0.016(3) 0.018(3) 0.000(2) -0.001(2) 0.007(2)
N46 0.020(2) 0.020(2) 0.018(2) -0.0009(19) -0.0052(19) 0.0035(19)
O47 0.035(2) 0.021(2) 0.028(2) 0.0021(17) 0.0036(18) 0.0068(18)
C48 0.018(3) 0.018(3) 0.027(3) -0.007(2) -0.008(2) 0.000(2)
C49 0.020(3) 0.022(3) 0.020(3) 0.001(2) -0.007(2) 0.001(2)
C50 0.029(3) 0.025(3) 0.029(3) 0.000(3) -0.006(3) 0.001(3)
C51 0.036(4) 0.032(4) 0.035(4) 0.012(3) 0.002(3) 0.002(3)
C52 0.035(4) 0.043(4) 0.025(3) 0.006(3) 0.003(3) 0.005(3)
C53 0.036(3) 0.030(3) 0.021(3) 0.002(3) 0.000(3) 0.006(3)
N54 0.025(3) 0.022(2) 0.021(3) 0.000(2) -0.004(2) 0.005(2)
N61 0.023(2) 0.018(2) 0.024(3) 0.004(2) 0.006(2) 0.004(2)
C62 0.043(4) 0.016(3) 0.040(4) -0.003(3) 0.020(3) -0.002(3)
C63 0.057(5) 0.026(4) 0.077(5) -0.014(4) 0.049(4) -0.005(3)
C64 0.048(4) 0.023(4) 0.080(6) -0.005(3) 0.045(4) -0.003(3)
C65 0.025(3) 0.017(3) 0.059(4) -0.001(3) 0.016(3) -0.003(3)
C66 0.021(3) 0.016(3) 0.030(3) 0.005(2) 0.002(2) -0.001(2)
C67 0.016(3) 0.019(3) 0.023(3) 0.004(2) -0.004(2) 0.002(2)
O68 0.029(2) 0.017(2) 0.027(2) -0.0017(17) 0.0009(17) -0.0053(17)
N69 0.016(2) 0.013(2) 0.020(2) 0.0014(18) -0.0010(18) -0.0001(18)
C70 0.020(3) 0.012(3) 0.021(3) -0.002(2) 0.003(2) -0.003(2)
C71 0.018(3) 0.008(2) 0.024(3) -0.001(2) 0.001(2) 0.001(2)
C72 0.022(3) 0.015(3) 0.022(3) 0.002(2) -0.002(2) -0.001(2)
C73 0.018(3) 0.015(3) 0.030(3) -0.001(2) 0.002(2) 0.004(2)
C74 0.022(3) 0.013(3) 0.022(3) 0.000(2) 0.003(2) 0.003(2)
C75 0.025(3) 0.011(3) 0.022(3) 0.000(2) -0.002(2) 0.001(2)
N76 0.023(2) 0.018(2) 0.019(2) -0.0030(19) -0.0026(19) -0.0003(19)
O77 0.049(3) 0.026(2) 0.035(2) -0.0028(19) -0.009(2) -0.012(2)
C78 0.030(3) 0.023(3) 0.025(3) -0.006(3) -0.005(3) 0.002(3)
C79 0.034(3) 0.021(3) 0.032(3) -0.007(3) -0.011(3) 0.000(3)
C80 0.056(5) 0.030(4) 0.056(5) -0.002(3) -0.030(4) -0.009(3)
C81 0.065(5) 0.042(4) 0.080(6) 0.000(4) -0.052(5) -0.013(4)
C82 0.067(5) 0.042(4) 0.054(5) -0.003(4) -0.040(4) -0.002(4)
C83 0.046(4) 0.029(3) 0.036(4) -0.002(3) -0.019(3) 0.002(3)
N84 0.026(3) 0.023(3) 0.026(3) -0.009(2) -0.010(2) 0.005(2)
O1W 0.062(3) 0.058(3) 0.050(3) -0.002(3) 0.001(3) -0.012(3)
O2W 0.116(5) 0.091(5) 0.051(4) -0.004(3) 0.008(3) -0.062(4)
O3W 0.065(4) 0.081(4) 0.067(4) 0.035(3) -0.013(3) -0.035(3)
O4W 0.125(7) 0.126(7) 0.272(13) 0.135(8) 0.124(8) 0.076(6)
O5W 0.037(2) 0.031(2) 0.044(3) -0.005(2) -0.009(2) 0.005(2)
O6W 0.037(2) 0.026(2) 0.037(2) 0.0031(19) -0.0009(19) -0.0019(19)
O7W 0.050(3) 0.033(3) 0.046(3) 0.002(2) -0.005(2) -0.014(2)
O8W 0.070(4) 0.066(4) 0.186(8) 0.026(5) 0.031(5) 0.004(4)
O9W 0.051(3) 0.090(5) 0.102(5) 0.026(4) -0.032(3) -0.021(3)
O10W 0.123(7) 0.088(5) 0.123(7) 0.015(5) 0.027(5) 0.008(5)
O11W 0.042(3) 0.052(3) 0.098(5) 0.021(3) 0.006(3) 0.002(3)
O12W 0.046(3) 0.048(3) 0.049(3) -0.008(2) -0.001(2) -0.002(2)
O13W 0.084(5) 0.084(5) 0.089(5) -0.009(4) 0.005(4) -0.002(4)
O14W 0.071(4) 0.095(5) 0.152(7) -0.058(5) -0.002(4) -0.020(4)
O15W 0.075(4) 0.036(3) 0.044(3) -0.005(2) -0.014(3) 0.008(3)
O16W 0.052(3) 0.050(3) 0.063(3) 0.009(3) 0.001(3) 0.005(3)
O17W 0.028(2) 0.043(3) 0.033(2) 0.008(2) 0.0016(18) -0.009(2)
O18W 0.042(3) 0.045(3) 0.045(3) 0.002(2) -0.001(2) 0.004(2)
O19W 0.029(2) 0.034(2) 0.040(3) 0.002(2) -0.0009(19) 0.0110(19)

loop_
_atom_type_symbol
_atom_type_description
_atom_type_scat_dispersion_real
_atom_type_scat_dispersion_imag
_atom_type_scat_source
C C 0.0033 0.0016 'International Tables Vol C Tables 4.2.6.8 and 6.1.1.4'
H H 0.0000 0.0000 'International Tables Vol C Tables 4.2.6.8 and 6.1.1.4'
N N 0.0061 0.0033 'International Tables Vol C Tables 4.2.6.8 and 6.1.1.4'
O O 0.0106 0.0060 'International Tables Vol C Tables 4.2.6.8 and 6.1.1.4'
Co Co 0.3494 0.9721 'International Tables Vol C Tables 4.2.6.8 and 6.1.1.4'

loop_
_geom_angle_atom_site_label_1
_geom_angle_atom_site_label_2
_geom_angle_atom_site_label_3
_geom_angle
_geom_angle_site_symmetry_1
_geom_angle_site_symmetry_3
_geom_angle_publ_flag
N1 Co1 N39 175.71(19) . . ?
N1 Co1 N69 88.71(18) . . ?
N39 Co1 N69 95.39(18) . . ?
N1 Co1 N61 94.11(19) . . ?
N39 Co1 N61 87.67(18) . . ?
N69 Co1 N61 82.68(18) . . ?
N1 Co1 N31 93.09(18) . . ?
N39 Co1 N31 82.89(18) . . ?
N69 Co1 N31 176.38(18) . . ?
N61 Co1 N31 94.05(18) . . ?
N1 Co1 N9 82.68(18) . . ?
N39 Co1 N9 95.62(18) . . ?
N69 Co1 N9 96.06(18) . . ?
N61 Co1 N9 176.59(18) . . ?
N31 Co1 N9 87.30(18) . . ?
N24 Co2 N54 93.26(19) . . ?
N24 Co2 N84 93.99(19) . . ?
N54 Co2 N84 93.9(2) . . ?
N24 Co2 N46 175.24(19) . . ?
N54 Co2 N46 82.46(19) . . ?
N84 Co2 N46 88.38(18) . . ?
N24 Co2 N76 87.67(19) . . ?
N54 Co2 N76 176.02(19) . . ?
N84 Co2 N76 82.21(19) . . ?
N46 Co2 N76 96.74(18) . . ?
N24 Co2 N16 82.51(18) . . ?
N54 Co2 N16 89.29(18) . . ?
N84 Co2 N16 175.43(18) . . ?
N46 Co2 N16 95.33(18) . . ?
N76 Co2 N16 94.67(18) . . ?
C2 N1 C6 118.5(5) . . ?
C2 N1 Co1 127.3(4) . . ?
C6 N1 Co1 114.2(3) . . ?
N1 C2 C3 121.7(5) . . ?
C4 C3 C2 120.2(5) . . ?
C3 C4 C5 117.7(5) . . ?
C6 C5 C4 119.7(5) . . ?
N1 C6 C5 122.2(5) . . ?
N1 C6 C7 114.4(5) . . ?
C5 C6 C7 123.4(5) . . ?
O8 C7 N9 127.5(5) . . ?
O8 C7 C6 119.4(5) . . ?
N9 C7 C6 113.1(5) . . ?
C7 N9 C10 117.3(4) . . ?
C7 N9 Co1 115.6(3) . . ?
C10 N9 Co1 126.8(3) . . ?
C11 C10 C12 119.8(5) . . ?
C11 C10 N9 118.0(5) . . ?
C12 C10 N9 122.2(5) . . ?
C10 C11 C15 120.5(5) . . ?
C10 C12 C13 119.2(5) . . ?
C14 C13 C12 121.1(5) . . ?
C13 C14 C15 119.6(5) . . ?
C14 C15 C11 119.6(5) . . ?
C14 C15 N16 121.8(5) . . ?
C11 C15 N16 118.5(5) . . ?
C18 N16 C15 117.6(4) . . ?
C18 N16 Co2 115.7(4) . . ?
C15 N16 Co2 125.7(3) . . ?
O17 C18 N16 127.8(5) . . ?
O17 C18 C19 119.5(5) . . ?
N16 C18 C19 112.7(5) . . ?
N24 C19 C20 122.1(5) . . ?
N24 C19 C18 115.0(5) . . ?
C20 C19 C18 122.8(5) . . ?
C19 C20 C21 119.3(6) . . ?
C22 C21 C20 118.5(6) . . ?
C21 C22 C23 120.2(6) . . ?
N24 C23 C22 121.4(6) . . ?
C23 N24 C19 118.5(5) . . ?
C23 N24 Co2 128.0(4) . . ?
C19 N24 Co2 113.6(4) . . ?
C32 N31 C36 119.4(5) . . ?
C32 N31 Co1 127.4(4) . . ?
C36 N31 Co1 113.1(4) . . ?
N31 C32 C33 122.1(5) . . ?
C32 C33 C34 119.5(5) . . ?
C35 C34 C33 117.8(6) . . ?
C34 C35 C36 120.3(6) . . ?
N31 C36 C35 120.8(5) . . ?
N31 C36 C37 115.4(5) . . ?
C35 C36 C37 123.8(5) . . ?
O38 C37 N39 126.9(5) . . ?
O38 C37 C36 120.1(5) . . ?
N39 C37 C36 113.0(5) . . ?
C37 N39 C40 117.2(4) . . ?
C37 N39 Co1 115.6(4) . . ?
C40 N39 Co1 126.7(3) . . ?
C42 C40 C41 119.9(5) . . ?
C42 C40 N39 122.4(5) . . ?
C41 C40 N39 117.7(5) . . ?
C40 C41 C45 120.9(5) . . ?
C40 C42 C43 119.4(5) . . ?
C44 C43 C42 120.7(5) . . ?
C45 C44 C43 120.0(5) . . ?
C44 C45 C41 118.9(5) . . ?
C44 C45 N46 122.6(5) . . ?
C41 C45 N46 118.5(5) . . ?
C48 N46 C45 116.9(4) . . ?
C48 N46 Co2 115.6(4) . . ?
C45 N46 Co2 126.9(3) . . ?
O47 C48 N46 126.5(5) . . ?
O47 C48 C49 120.1(5) . . ?
N46 C48 C49 113.3(5) . . ?
N54 C49 C50 122.5(5) . . ?
N54 C49 C48 114.2(5) . . ?
C50 C49 C48 123.3(5) . . ?
C49 C50 C51 119.0(6) . . ?
C52 C51 C50 118.6(6) . . ?
C51 C52 C53 119.5(6) . . ?
N54 C53 C52 122.2(6) . . ?
C53 N54 C49 118.2(5) . . ?
C53 N54 Co2 127.7(4) . . ?
C49 N54 Co2 114.1(4) . . ?
C62 N61 C66 118.7(5) . . ?
C62 N61 Co1 127.8(4) . . ?
C66 N61 Co1 113.5(4) . . ?
N61 C62 C63 121.8(6) . . ?
C64 C63 C62 119.3(6) . . ?
C65 C64 C63 119.2(6) . . ?
C64 C65 C66 119.2(6) . . ?
N61 C66 C65 121.8(5) . . ?
N61 C66 C67 115.1(5) . . ?
C65 C66 C67 123.1(5) . . ?
O68 C67 N69 126.8(5) . . ?
O68 C67 C66 120.0(5) . . ?
N69 C67 C66 113.1(5) . . ?
C67 N69 C70 117.4(4) . . ?
C67 N69 Co1 115.6(4) . . ?
C70 N69 Co1 126.8(3) . . ?
C72 C70 C71 119.3(5) . . ?
C72 C70 N69 122.3(5) . . ?
C71 C70 N69 118.4(5) . . ?
C75 C71 C70 121.0(5) . . ?
C70 C72 C73 119.7(5) . . ?
C74 C73 C72 120.9(5) . . ?
C73 C74 C75 119.2(5) . . ?
C71 C75 C74 119.8(5) . . ?
C71 C75 N76 117.8(5) . . ?
C74 C75 N76 122.3(5) . . ?
C78 N76 C75 116.9(5) . . ?
C78 N76 Co2 115.6(4) . . ?
C75 N76 Co2 127.5(3) . . ?
O77 C78 N76 127.1(5) . . ?
O77 C78 C79 119.6(5) . . ?
N76 C78 C79 113.2(5) . . ?
N84 C79 C80 123.1(6) . . ?
N84 C79 C78 114.4(5) . . ?
C80 C79 C78 122.3(6) . . ?
C81 C80 C79 118.3(7) . . ?
C80 C81 C82 118.8(7) . . ?
C83 C82 C81 119.6(7) . . ?
N84 C83 C82 121.8(6) . . ?
C79 N84 C83 118.3(5) . . ?
C79 N84 Co2 114.3(4) . . ?
C83 N84 Co2 127.4(4) . . ?

loop_
_geom_bond_atom_site_label_1
_geom_bond_atom_site_label_2
_geom_bond_distance
_geom_bond_site_symmetry_2
_geom_bond_publ_flag
Co1 N1 1.937(4) . ?
Co1 N39 1.949(4) . ?
Co1 N69 1.949(4) . ?
Co1 N61 1.950(4) . ?
Co1 N31 1.951(4) . ?
Co1 N9 1.957(4) . ?
Co2 N24 1.942(5) . ?
Co2 N54 1.945(5) . ?
Co2 N84 1.949(5) . ?
Co2 N46 1.954(4) . ?
Co2 N76 1.960(4) . ?
Co2 N16 1.961(4) . ?
N1 C2 1.337(7) . ?
N1 C6 1.349(7) . ?
C2 C3 1.376(8) . ?
C3 C4 1.366(9) . ?
C4 C5 1.398(8) . ?
C5 C6 1.353(8) . ?
C6 C7 1.498(7) . ?
C7 O8 1.258(6) . ?
C7 N9 1.319(7) . ?
N9 C10 1.428(7) . ?
C10 C11 1.388(7) . ?
C10 C12 1.390(7) . ?
C11 C15 1.392(7) . ?
C12 C13 1.391(7) . ?
C13 C14 1.385(7) . ?
C14 C15 1.387(7) . ?
C15 N16 1.434(7) . ?
N16 C18 1.317(7) . ?
O17 C18 1.253(7) . ?
C18 C19 1.493(8) . ?
C19 N24 1.354(7) . ?
C19 C20 1.377(8) . ?
C20 C21 1.380(9) . ?
C21 C22 1.368(9) . ?
C22 C23 1.386(8) . ?
C23 N24 1.339(7) . ?
N31 C32 1.328(7) . ?
N31 C36 1.351(7) . ?
C32 C33 1.370(8) . ?
C33 C34 1.393(9) . ?
C34 C35 1.376(9) . ?
C35 C36 1.378(8) . ?
C36 C37 1.484(8) . ?
C37 O38 1.251(6) . ?
C37 N39 1.326(7) . ?
N39 C40 1.435(7) . ?
C40 C42 1.380(8) . ?
C40 C41 1.384(8) . ?
C41 C45 1.395(7) . ?
C42 C43 1.388(8) . ?
C43 C44 1.388(8) . ?
C44 C45 1.384(8) . ?
C45 N46 1.422(7) . ?
N46 C48 1.322(7) . ?
O47 C48 1.258(6) . ?
C48 C49 1.490(8) . ?
C49 N54 1.355(7) . ?
C49 C50 1.369(8) . ?
C50 C51 1.400(9) . ?
C51 C52 1.372(9) . ?
C52 C53 1.386(8) . ?
C53 N54 1.340(7) . ?
N61 C62 1.328(7) . ?
N61 C66 1.348(7) . ?
C62 C63 1.382(9) . ?
C63 C64 1.372(10) . ?
C64 C65 1.362(9) . ?
C65 C66 1.381(8) . ?
C66 C67 1.482(8) . ?
C67 O68 1.254(6) . ?
C67 N69 1.326(7) . ?
N69 C70 1.430(7) . ?
C70 C72 1.385(7) . ?
C70 C71 1.386(7) . ?
C71 C75 1.381(7) . ?
C72 C73 1.394(8) . ?
C73 C74 1.383(8) . ?
C74 C75 1.392(7) . ?
C75 N76 1.439(7) . ?
N76 C78 1.313(7) . ?
O77 C78 1.258(7) . ?
C78 C79 1.497(8) . ?
C79 N84 1.342(8) . ?
C79 C80 1.379(9) . ?
C80 C81 1.378(10) . ?
C81 C82 1.389(11) . ?
C82 C83 1.373(9) . ?
C83 N84 1.344(8) . ?
